data_2237262
loop_
_publ_author_name
'Kavitha, C. N.'
'Yildirim, Sema \=Ozt\=urk'
'Jasinski, Jerry P.'
'Yathirajan, H. S.'
'Butcher, Ray J.'

_publ_section_title
;
 Cinnarizinium fumarate
;
_journal_coeditor_code ZL2527
_journal_issue 1
_journal_name_full 'Acta Crystallographica Section E'
_journal_page_first o142
_journal_page_last o143
_journal_paper_doi 10.1107/S1600536812051239
_journal_volume 69
_journal_year 2013
_chemical_formula_iupac 'C26 H29 N2 +, C4 H3 O4 -'
_chemical_formula_moiety 'C26 H29 N2 +, C4 H3 O4 -'
_chemical_formula_sum 'C30 H32 N2 O4'
_chemical_formula_weight 484.58
_chemical_name_systematic
;
4-Diphenylmethyl-1-[(<i>E</i>)-3-phenylprop-2-en-1-yl]piperazin-1-ium
(2<i>Z</i>)-3-carboxyprop-2-enoate
;
_space_group_IT_number 14
_symmetry_cell_setting monoclinic
_symmetry_space_group_name_Hall '-P 2ybc'
_symmetry_space_group_name_H-M 'P 1 21/c 1'
_atom_sites_solution_hydrogens geom
_atom_sites_solution_primary direct
_atom_sites_solution_secondary difmap
_cell_angle_alpha 90.00
_cell_angle_beta 90.0458(15)
_cell_angle_gamma 90.00
_cell_formula_units_Z 4
_cell_length_a 21.9467(4)
_cell_length_b 10.43729(18)
_cell_length_c 11.20623(19)
_cell_measurement_reflns_used 3517
_cell_measurement_temperature 123(2)
_cell_measurement_theta_max 75.4111
_cell_measurement_theta_min 3.9414
_cell_volume 2566.94(8)
_computing_cell_refinement 'CrysAlis PRO (Agilent, 2011)'
_computing_data_collection 'CrysAlis PRO (Agilent, 2011)'
_computing_data_reduction 'CrysAlis PRO (Agilent, 2011)'
_computing_molecular_graphics 'SHELXTL (Sheldrick, 2008)'
_computing_publication_material 'SHELXTL (Sheldrick, 2008)'
_computing_structure_refinement 'SHELXL97 (Sheldrick, 2008)'
_computing_structure_solution 'SHELXS97 (Sheldrick, 2008)'
_diffrn_ambient_temperature 123(2)
_diffrn_detector_area_resol_mean 10.5081
_diffrn_measured_fraction_theta_full 0.999
_diffrn_measured_fraction_theta_max 0.967
_diffrn_measurement_device_type 'Agilent Xcalibur (Ruby, Gemini)'
_diffrn_measurement_method '\w scans'
_diffrn_radiation_monochromator graphite
_diffrn_radiation_source 'Enhance (Cu) X-ray Source'
_diffrn_radiation_type CuK\a
_diffrn_radiation_wavelength 1.54184
_diffrn_reflns_av_R_equivalents 0.0275
_diffrn_reflns_av_sigmaI/netI 0.0377
_diffrn_reflns_limit_h_max 27
_diffrn_reflns_limit_h_min -23
_diffrn_reflns_limit_k_max 8
_diffrn_reflns_limit_k_min -12
_diffrn_reflns_limit_l_max 13
_diffrn_reflns_limit_l_min -13
_diffrn_reflns_number 9777
_diffrn_reflns_theta_full 67.50
_diffrn_reflns_theta_max 75.60
_diffrn_reflns_theta_min 4.03
_exptl_absorpt_coefficient_mu 0.667
_exptl_absorpt_correction_T_max 1.00000
_exptl_absorpt_correction_T_min 0.73209
_exptl_absorpt_correction_type multi-scan
_exptl_absorpt_process_details
;
(CrysAlis RED and CrysAlis PRO; Agilent, 2011)
;
_exptl_crystal_colour colorless
_exptl_crystal_density_diffrn 1.254
_exptl_crystal_density_method 'not measured'
_exptl_crystal_description prism
_exptl_crystal_F_000 1032
_exptl_crystal_size_max 0.60
_exptl_crystal_size_mid 0.30
_exptl_crystal_size_min 0.25
_refine_diff_density_max 0.269
_refine_diff_density_min -0.224
_refine_ls_extinction_method none
_refine_ls_goodness_of_fit_ref 1.024
_refine_ls_hydrogen_treatment mixed
_refine_ls_matrix_type full
_refine_ls_number_parameters 333
_refine_ls_number_reflns 5146
_refine_ls_number_restraints 0
_refine_ls_restrained_S_all 1.024
_refine_ls_R_factor_all 0.0527
_refine_ls_R_factor_gt 0.0430
_refine_ls_shift/su_max 0.001
_refine_ls_shift/su_mean 0.000
_refine_ls_structure_factor_coef Fsqd
_refine_ls_weighting_details 'calc w=1/[\s^2^(Fo^2^)+(0.0628P)^2^+0.4518P] where P=(Fo^2^+2Fc^2^)/3'
_refine_ls_weighting_scheme calc
_refine_ls_wR_factor_gt 0.1119
_refine_ls_wR_factor_ref 0.1211
_reflns_number_gt 4289
_reflns_number_total 5146
_reflns_threshold_expression I>2sigma(I)
_cod_data_source_file zl2527.cif
_cod_data_source_block I
_cod_original_cell_volume 2566.95(8)
_cod_original_sg_symbol_H-M 'P 21/c'
_cod_database_code 2237262
_cod_database_fobs_code 2237262

loop_
_symmetry_equiv_pos_as_xyz
'x, y, z'
'-x, y+1/2, -z+1/2'
'-x, -y, -z'
'x, -y-1/2, z-1/2'

loop_
_atom_site_type_symbol
_atom_site_label
_atom_site_fract_x
_atom_site_fract_y
_atom_site_fract_z
_atom_site_U_iso_or_equiv
_atom_site_adp_type
_atom_site_calc_flag
_atom_site_refinement_flags
_atom_site_occupancy
_atom_site_symmetry_multiplicity
O O1 0.70117(5) 0.78316(11) 0.33222(10) 0.0323(3) Uani d . 1 1
O O2 0.76739(6) 0.88857(12) 0.44702(12) 0.0446(3) Uani d . 1 1
O O3 0.64077(5) 0.41055(10) 0.57965(9) 0.0298(2) Uani d . 1 1
O O4 0.70688(5) 0.50977(10) 0.69945(9) 0.0272(2) Uani d . 1 1
N N1 0.79869(5) 0.16984(11) 0.86255(10) 0.0208(2) Uani d . 1 1
N N2 0.68573(5) 0.31174(11) 0.84519(10) 0.0200(2) Uani d . 1 1
C C1 0.87241(6) 0.02312(14) 0.76576(13) 0.0237(3) Uani d . 1 1
C C2 0.85173(7) -0.09616(15) 0.80480(14) 0.0287(3) Uani d . 1 1
H H2A 0.8321 -0.1028 0.8780 0.034 Uiso calc R 1 1
C C3 0.86015(7) -0.20467(16) 0.73566(16) 0.0340(3) Uani d . 1 1
H H3A 0.8461 -0.2837 0.7625 0.041 Uiso calc R 1 1
C C4 0.88951(7) -0.19554(17) 0.62621(16) 0.0362(4) Uani d . 1 1
H H4A 0.8954 -0.2685 0.5800 0.043 Uiso calc R 1 1
C C5 0.90995(7) -0.07792(18) 0.58618(15) 0.0367(4) Uani d . 1 1
H H5A 0.9293 -0.0716 0.5126 0.044 Uiso calc R 1 1
C C6 0.90159(7) 0.03164(16) 0.65610(13) 0.0288(3) Uani d . 1 1
H H6A 0.9156 0.1105 0.6291 0.035 Uiso calc R 1 1
C C7 0.86398(6) 0.14289(13) 0.84173(12) 0.0223(3) Uani d . 1 1
H H7A 0.8818 0.2158 0.7990 0.027 Uiso calc R 1 1
C C8 0.89718(6) 0.12793(13) 0.96069(13) 0.0241(3) Uani d . 1 1
C C9 0.95738(7) 0.16951(15) 0.96988(15) 0.0315(3) Uani d . 1 1
H H9A 0.9759 0.2094 0.9052 0.038 Uiso calc R 1 1
C C10 0.98986(8) 0.15168(18) 1.07497(17) 0.0396(4) Uani d . 1 1
H H10A 1.0300 0.1796 1.0803 0.048 Uiso calc R 1 1
C C11 0.96277(8) 0.09271(17) 1.17150(16) 0.0402(4) Uani d . 1 1
H H11A 0.9847 0.0802 1.2416 0.048 Uiso calc R 1 1
C C12 0.90255(8) 0.05206(15) 1.16380(14) 0.0348(4) Uani d . 1 1
H H12A 0.8842 0.0127 1.2290 0.042 Uiso calc R 1 1
C C13 0.86965(7) 0.07003(14) 1.05883(14) 0.0280(3) Uani d . 1 1
H H13A 0.8293 0.0434 1.0542 0.034 Uiso calc R 1 1
C C14 0.79157(6) 0.29648(13) 0.91797(12) 0.0215(3) Uani d . 1 1
H H14A 0.8042 0.3624 0.8622 0.026 Uiso calc R 1 1
H H14B 0.8174 0.3022 0.9881 0.026 Uiso calc R 1 1
C C15 0.72582(6) 0.31822(13) 0.95322(11) 0.0205(3) Uani d . 1 1
H H15A 0.7134 0.2535 1.0103 0.025 Uiso calc R 1 1
H H15B 0.7217 0.4015 0.9908 0.025 Uiso calc R 1 1
C C16 0.69605(6) 0.18874(13) 0.78029(12) 0.0220(3) Uani d . 1 1
H H16A 0.6727 0.1888 0.7068 0.026 Uiso calc R 1 1
H H16B 0.6820 0.1179 0.8290 0.026 Uiso calc R 1 1
C C17 0.76314(6) 0.17046(14) 0.75159(12) 0.0226(3) Uani d . 1 1
H H17A 0.7689 0.0901 0.7096 0.027 Uiso calc R 1 1
H H17B 0.7771 0.2394 0.7003 0.027 Uiso calc R 1 1
C C18 0.61896(6) 0.32482(14) 0.87638(12) 0.0241(3) Uani d . 1 1
H H18A 0.5951 0.3275 0.8035 0.029 Uiso calc R 1 1
H H18B 0.6062 0.2504 0.9217 0.029 Uiso calc R 1 1
C C19 0.60671(6) 0.44322(14) 0.94778(13) 0.0243(3) Uani d . 1 1
H H19A 0.6144 0.5229 0.9137 0.029 Uiso calc R 1 1
C C20 0.58525(6) 0.43782(14) 1.05838(13) 0.0234(3) Uani d . 1 1
H H20A 0.5786 0.3563 1.0892 0.028 Uiso calc R 1 1
C C21 0.57077(6) 0.54589(14) 1.13783(12) 0.0235(3) Uani d . 1 1
C C22 0.57635(6) 0.67372(15) 1.10234(13) 0.0265(3) Uani d . 1 1
H H22A 0.5904 0.6926 1.0261 0.032 Uiso calc R 1 1
C C23 0.56116(7) 0.77284(15) 1.17925(14) 0.0307(3) Uani d . 1 1
H H23A 0.5651 0.8574 1.1543 0.037 Uiso calc R 1 1
C C24 0.54012(7) 0.74589(16) 1.29343(14) 0.0305(3) Uani d . 1 1
H H24A 0.5295 0.8123 1.3447 0.037 Uiso calc R 1 1
C C25 0.53502(7) 0.61982(17) 1.33073(13) 0.0318(3) Uani d . 1 1
H H25A 0.5213 0.6015 1.4073 0.038 Uiso calc R 1 1
C C26 0.55045(7) 0.52071(15) 1.25361(13) 0.0282(3) Uani d . 1 1
H H26A 0.5472 0.4363 1.2795 0.034 Uiso calc R 1 1
C C100 0.73414(7) 0.79844(14) 0.43019(13) 0.0269(3) Uani d . 1 1
C C101 0.72630(7) 0.69456(14) 0.51966(13) 0.0253(3) Uani d . 1 1
H H10B 0.7510 0.6958 0.5871 0.030 Uiso calc R 1 1
C C102 0.68628(7) 0.60047(13) 0.50916(12) 0.0233(3) Uani d . 1 1
H H10C 0.6627 0.5971 0.4402 0.028 Uiso calc R 1 1
C C103 0.67661(6) 0.49876(13) 0.60193(12) 0.0222(3) Uani d . 1 1
H H1N 0.6971(8) 0.3776(18) 0.7921(17) 0.027(4) Uiso d . 1 1
H H1O1 0.7076(11) 0.851(2) 0.279(2) 0.054(7) Uiso d . 1 1

loop_
_atom_site_aniso_label
_atom_site_aniso_U_11
_atom_site_aniso_U_22
_atom_site_aniso_U_33
_atom_site_aniso_U_12
_atom_site_aniso_U_13
_atom_site_aniso_U_23
O1 0.0442(6) 0.0275(5) 0.0254(5) -0.0047(5) -0.0059(4) 0.0074(4)
O2 0.0537(8) 0.0318(6) 0.0484(7) -0.0153(6) -0.0188(6) 0.0135(5)
O3 0.0385(6) 0.0226(5) 0.0282(5) -0.0041(4) -0.0018(4) -0.0003(4)
O4 0.0407(6) 0.0207(5) 0.0201(5) -0.0006(4) -0.0027(4) 0.0004(4)
N1 0.0217(5) 0.0202(5) 0.0204(5) 0.0032(4) -0.0016(4) -0.0015(4)
N2 0.0219(5) 0.0201(5) 0.0180(5) 0.0036(4) -0.0001(4) 0.0003(4)
C1 0.0185(6) 0.0249(7) 0.0278(7) 0.0044(5) -0.0032(5) -0.0019(5)
C2 0.0270(7) 0.0267(7) 0.0325(8) 0.0022(6) 0.0005(5) -0.0027(6)
C3 0.0296(8) 0.0264(8) 0.0461(9) 0.0017(6) -0.0042(6) -0.0054(7)
C4 0.0295(8) 0.0349(8) 0.0443(9) 0.0068(7) -0.0036(6) -0.0173(7)
C5 0.0304(8) 0.0484(10) 0.0313(8) 0.0058(7) 0.0020(6) -0.0109(7)
C6 0.0260(7) 0.0322(8) 0.0282(7) 0.0035(6) -0.0005(5) -0.0012(6)
C7 0.0219(6) 0.0212(6) 0.0239(6) 0.0008(5) -0.0003(5) 0.0009(5)
C8 0.0247(7) 0.0198(6) 0.0280(7) 0.0055(5) -0.0029(5) -0.0042(5)
C9 0.0253(7) 0.0306(8) 0.0387(8) 0.0035(6) -0.0022(6) -0.0071(6)
C10 0.0272(8) 0.0444(10) 0.0473(10) 0.0080(7) -0.0112(7) -0.0136(8)
C11 0.0448(9) 0.0386(9) 0.0372(9) 0.0195(8) -0.0199(7) -0.0115(7)
C12 0.0511(10) 0.0252(7) 0.0282(7) 0.0105(7) -0.0045(7) -0.0010(6)
C13 0.0320(7) 0.0218(7) 0.0303(7) 0.0024(6) -0.0037(6) -0.0006(6)
C14 0.0234(6) 0.0208(6) 0.0202(6) 0.0014(5) -0.0012(5) -0.0009(5)
C15 0.0235(6) 0.0216(6) 0.0163(6) 0.0026(5) -0.0015(4) -0.0003(5)
C16 0.0241(7) 0.0223(6) 0.0197(6) 0.0016(5) -0.0025(5) -0.0015(5)
C17 0.0246(7) 0.0238(7) 0.0193(6) 0.0043(5) -0.0015(5) -0.0023(5)
C18 0.0205(6) 0.0282(7) 0.0237(6) 0.0026(5) -0.0009(5) 0.0009(5)
C19 0.0215(6) 0.0256(7) 0.0260(7) 0.0043(5) 0.0001(5) 0.0028(6)
C20 0.0192(6) 0.0246(7) 0.0265(7) 0.0012(5) -0.0012(5) 0.0011(5)
C21 0.0177(6) 0.0283(7) 0.0246(7) 0.0001(5) -0.0004(5) -0.0003(5)
C22 0.0239(7) 0.0303(8) 0.0253(7) -0.0010(6) 0.0029(5) 0.0003(6)
C23 0.0286(7) 0.0274(8) 0.0360(8) -0.0003(6) 0.0004(6) -0.0020(6)
C24 0.0248(7) 0.0342(8) 0.0326(8) 0.0021(6) 0.0000(5) -0.0100(6)
C25 0.0320(8) 0.0402(9) 0.0233(7) -0.0004(7) 0.0034(5) -0.0021(6)
C26 0.0282(7) 0.0292(7) 0.0271(7) -0.0016(6) 0.0016(5) 0.0012(6)
C100 0.0291(7) 0.0233(7) 0.0284(7) 0.0019(6) -0.0019(5) 0.0035(6)
C101 0.0285(7) 0.0244(7) 0.0230(6) 0.0033(6) -0.0025(5) 0.0028(5)
C102 0.0297(7) 0.0209(6) 0.0194(6) 0.0045(5) -0.0009(5) -0.0011(5)
C103 0.0286(7) 0.0183(6) 0.0196(6) 0.0051(5) 0.0024(5) -0.0012(5)

loop_
_atom_type_symbol
_atom_type_description
_atom_type_scat_dispersion_real
_atom_type_scat_dispersion_imag
_atom_type_scat_source
C C 0.0181 0.0091 'International Tables Vol C Tables 4.2.6.8 and 6.1.1.4'
H H 0.0000 0.0000 'International Tables Vol C Tables 4.2.6.8 and 6.1.1.4'
N N 0.0311 0.0180 'International Tables Vol C Tables 4.2.6.8 and 6.1.1.4'
O O 0.0492 0.0322 'International Tables Vol C Tables 4.2.6.8 and 6.1.1.4'

loop_
_geom_angle_atom_site_label_1
_geom_angle_atom_site_label_2
_geom_angle_atom_site_label_3
_geom_angle
C100 O1 H1O1 110.6(15)
C17 N1 C14 107.31(10)
C17 N1 C7 112.44(10)
C14 N1 C7 109.95(11)
C16 N2 C15 110.08(10)
C16 N2 C18 109.73(11)
C15 N2 C18 112.20(10)
C16 N2 H1N 106.2(11)
C15 N2 H1N 108.8(12)
C18 N2 H1N 109.7(11)
C6 C1 C2 119.00(14)
C6 C1 C7 119.86(13)
C2 C1 C7 121.14(13)
C3 C2 C1 120.71(14)
C3 C2 H2A 119.6
C1 C2 H2A 119.6
C2 C3 C4 120.00(16)
C2 C3 H3A 120.0
C4 C3 H3A 120.0
C5 C4 C3 119.90(15)
C5 C4 H4A 120.1
C3 C4 H4A 120.1
C4 C5 C6 120.11(15)
C4 C5 H5A 119.9
C6 C5 H5A 119.9
C1 C6 C5 120.28(15)
C1 C6 H6A 119.9
C5 C6 H6A 119.9
N1 C7 C1 111.23(11)
N1 C7 C8 110.08(11)
C1 C7 C8 110.24(11)
N1 C7 H7A 108.4
C1 C7 H7A 108.4
C8 C7 H7A 108.4
C13 C8 C9 119.22(14)
C13 C8 C7 121.79(13)
C9 C8 C7 118.95(13)
C10 C9 C8 120.44(16)
C10 C9 H9A 119.8
C8 C9 H9A 119.8
C11 C10 C9 120.23(16)
C11 C10 H10A 119.9
C9 C10 H10A 119.9
C10 C11 C12 119.84(15)
C10 C11 H11A 120.1
C12 C11 H11A 120.1
C11 C12 C13 120.23(16)
C11 C12 H12A 119.9
C13 C12 H12A 119.9
C12 C13 C8 120.03(15)
C12 C13 H13A 120.0
C8 C13 H13A 120.0
N1 C14 C15 110.31(11)
N1 C14 H14A 109.6
C15 C14 H14A 109.6
N1 C14 H14B 109.6
C15 C14 H14B 109.6
H14A C14 H14B 108.1
N2 C15 C14 110.00(10)
N2 C15 H15A 109.7
C14 C15 H15A 109.7
N2 C15 H15B 109.7
C14 C15 H15B 109.7
H15A C15 H15B 108.2
N2 C16 C17 111.02(11)
N2 C16 H16A 109.4
C17 C16 H16A 109.4
N2 C16 H16B 109.4
C17 C16 H16B 109.4
H16A C16 H16B 108.0
N1 C17 C16 109.63(11)
N1 C17 H17A 109.7
C16 C17 H17A 109.7
N1 C17 H17B 109.7
C16 C17 H17B 109.7
H17A C17 H17B 108.2
C19 C18 N2 111.86(11)
C19 C18 H18A 109.2
N2 C18 H18A 109.2
C19 C18 H18B 109.2
N2 C18 H18B 109.2
H18A C18 H18B 107.9
C20 C19 C18 121.87(13)
C20 C19 H19A 119.1
C18 C19 H19A 119.1
C19 C20 C21 127.53(14)
C19 C20 H20A 116.2
C21 C20 H20A 116.2
C26 C21 C22 118.15(14)
C26 C21 C20 119.13(13)
C22 C21 C20 122.72(13)
C23 C22 C21 120.93(13)
C23 C22 H22A 119.5
C21 C22 H22A 119.5
C22 C23 C24 120.09(15)
C22 C23 H23A 120.0
C24 C23 H23A 120.0
C25 C24 C23 119.81(14)
C25 C24 H24A 120.1
C23 C24 H24A 120.1
C24 C25 C26 119.97(14)
C24 C25 H25A 120.0
C26 C25 H25A 120.0
C25 C26 C21 121.03(14)
C25 C26 H26A 119.5
C21 C26 H26A 119.5
O2 C100 O1 123.66(14)
O2 C100 C101 122.27(14)
O1 C100 C101 114.07(13)
C102 C101 C100 123.96(14)
C102 C101 H10B 118.0
C100 C101 H10B 118.0
C101 C102 C103 123.90(13)
C101 C102 H10C 118.0
C103 C102 H10C 118.0
O3 C103 O4 124.57(13)
O3 C103 C102 118.50(13)
O4 C103 C102 116.93(12)

loop_
_geom_bond_atom_site_label_1
_geom_bond_atom_site_label_2
_geom_bond_distance
O1 C100 1.3240(19)
O1 H1O1 0.94(3)
O2 C100 1.205(2)
O3 C103 1.2363(18)
O4 C103 1.2837(18)
N1 C17 1.4675(17)
N1 C14 1.4688(17)
N1 C7 1.4790(17)
N2 C16 1.4929(17)
N2 C15 1.4976(16)
N2 C18 1.5129(17)
N2 H1N 0.943(19)
C1 C6 1.389(2)
C1 C2 1.395(2)
C1 C7 1.5238(19)
C2 C3 1.385(2)
C2 H2A 0.9300
C3 C4 1.389(3)
C3 H3A 0.9300
C4 C5 1.382(3)
C4 H4A 0.9300
C5 C6 1.398(2)
C5 H5A 0.9300
C6 H6A 0.9300
C7 C8 1.5267(19)
C7 H7A 0.9800
C8 C13 1.393(2)
C8 C9 1.394(2)
C9 C10 1.389(2)
C9 H9A 0.9300
C10 C11 1.380(3)
C10 H10A 0.9300
C11 C12 1.391(3)
C11 H11A 0.9300
C12 C13 1.392(2)
C12 H12A 0.9300
C13 H13A 0.9300
C14 C15 1.5135(18)
C14 H14A 0.9700
C14 H14B 0.9700
C15 H15A 0.9700
C15 H15B 0.9700
C16 C17 1.5194(18)
C16 H16A 0.9700
C16 H16B 0.9700
C17 H17A 0.9700
C17 H17B 0.9700
C18 C19 1.497(2)
C18 H18A 0.9700
C18 H18B 0.9700
C19 C20 1.327(2)
C19 H19A 0.9300
C20 C21 1.472(2)
C20 H20A 0.9300
C21 C26 1.397(2)
C21 C22 1.398(2)
C22 C23 1.387(2)
C22 H22A 0.9300
C23 C24 1.389(2)
C23 H23A 0.9300
C24 C25 1.385(2)
C24 H24A 0.9300
C25 C26 1.390(2)
C25 H25A 0.9300
C26 H26A 0.9300
C100 C101 1.487(2)
C101 C102 1.323(2)
C101 H10B 0.9300
C102 C103 1.5010(19)
C102 H10C 0.9300

loop_
_geom_hbond_atom_site_label_D
_geom_hbond_atom_site_label_H
_geom_hbond_atom_site_label_A
_geom_hbond_site_symmetry_A
_geom_hbond_distance_DH
_geom_hbond_distance_HA
_geom_hbond_distance_DA
_geom_hbond_angle_DHA
N2 H1N O4 . 0.943(19) 1.740(19) 2.6750(15) 170.9(17)
O1 H1O1 O4 4_575 0.94(3) 1.70(3) 2.6270(15) 168(2)
C18 H18B O3 4_566 0.97 2.56 3.3839(18) 143.4
C15 H15A O3 4_566 0.97 2.47 3.3463(18) 150.9
C15 H15B O2 4_576 0.97 2.46 3.1941(19) 132.4

loop_
_geom_torsion_atom_site_label_1
_geom_torsion_atom_site_label_2
_geom_torsion_atom_site_label_3
_geom_torsion_atom_site_label_4
_geom_torsion
C6 C1 C2 C3 0.1(2)
C7 C1 C2 C3 -179.34(13)
C1 C2 C3 C4 0.1(2)
C2 C3 C4 C5 -0.4(2)
C3 C4 C5 C6 0.6(2)
C2 C1 C6 C5 0.1(2)
C7 C1 C6 C5 179.51(13)
C4 C5 C6 C1 -0.4(2)
C17 N1 C7 C1 -50.90(15)
C14 N1 C7 C1 -170.41(11)
C17 N1 C7 C8 -173.39(11)
C14 N1 C7 C8 67.10(14)
C6 C1 C7 N1 119.21(14)
C2 C1 C7 N1 -61.36(17)
C6 C1 C7 C8 -118.38(14)
C2 C1 C7 C8 61.04(17)
N1 C7 C8 C13 36.25(18)
C1 C7 C8 C13 -86.82(16)
N1 C7 C8 C9 -145.97(13)
C1 C7 C8 C9 90.96(16)
C13 C8 C9 C10 1.0(2)
C7 C8 C9 C10 -176.85(14)
C8 C9 C10 C11 -0.1(3)
C9 C10 C11 C12 -0.6(3)
C10 C11 C12 C13 0.4(2)
C11 C12 C13 C8 0.5(2)
C9 C8 C13 C12 -1.2(2)
C7 C8 C13 C12 176.58(13)
C17 N1 C14 C15 64.23(13)
C7 N1 C14 C15 -173.18(10)
C16 N2 C15 C14 54.01(14)
C18 N2 C15 C14 176.51(11)
N1 C14 C15 N2 -60.16(14)
C15 N2 C16 C17 -54.01(14)
C18 N2 C16 C17 -177.96(10)
C14 N1 C17 C16 -63.17(14)
C7 N1 C17 C16 175.81(11)
N2 C16 C17 N1 59.32(14)
C16 N2 C18 C19 176.75(11)
C15 N2 C18 C19 54.05(15)
N2 C18 C19 C20 -117.16(14)
C18 C19 C20 C21 -179.45(13)
C19 C20 C21 C26 -177.76(14)
C19 C20 C21 C22 2.4(2)
C26 C21 C22 C23 -1.1(2)
C20 C21 C22 C23 178.80(14)
C21 C22 C23 C24 0.1(2)
C22 C23 C24 C25 0.7(2)
C23 C24 C25 C26 -0.5(2)
C24 C25 C26 C21 -0.5(2)
C22 C21 C26 C25 1.3(2)
C20 C21 C26 C25 -178.60(13)
O2 C100 C101 C102 173.65(16)
O1 C100 C101 C102 -5.8(2)
C100 C101 C102 C103 -177.35(13)
C101 C102 C103 O3 -175.41(14)
C101 C102 C103 O4 4.2(2)

loop_
_cod_related_entry_id
_cod_related_entry_database
_cod_related_entry_code
1 ChemSpider 30658294
